data_4331583
loop_
_publ_author_name
'Hayton, Trevor W.'
'Boncella, James M.'
'Scott, Brian L.'
'Abboud, Khalil A.'
'Mills, Ryan C.'

_publ_section_title
;
 Coupling of an Aldehyde or Ketone to Pyridine Mediated by a Tungsten
 Imido Complex
;
_journal_issue 25
_journal_name_full 'Inorganic Chemistry'
_journal_page_first 9506
_journal_page_last 9517
_journal_paper_doi 10.1021/ic0511367
_journal_volume 44
_journal_year 2005
_chemical_formula_sum 'C34 H49 N4 O P Si2 W'
_chemical_formula_weight 800.77
_chemical_name_systematic
;
 ?
;
_space_group_IT_number 14
_symmetry_cell_setting monoclinic
_symmetry_space_group_name_Hall '-P 2yn'
_symmetry_space_group_name_H-M 'P 1 21/n 1'
_atom_sites_solution_hydrogens geom
_atom_sites_solution_primary direct
_atom_sites_solution_secondary difmap
_audit_creation_method SHELXL-97
_cell_angle_alpha 90.00
_cell_angle_beta 103.3430(10)
_cell_angle_gamma 90.00
_cell_formula_units_Z 8
_cell_length_a 20.1063(9)
_cell_length_b 12.3263(5)
_cell_length_c 29.9886(13)
_cell_measurement_temperature 141(2)
_cell_volume 7231.6(5)
_computing_cell_refinement 'SAINT+, v. 7.06 (Bruker AXS, 2001)'
_computing_data_collection 'APEX II, v. 1.08 (Bruker AXS, 2003)'
_computing_data_reduction 'SAINT+, v. 7.06 (Bruker AXS, 2001)'
_computing_molecular_graphics 'SHELXTL, v. 6.10, (Bruker AXS, 2000)'
_computing_publication_material 'SHELXTL, v. 6.10, (Bruker AXS, 2000)'
_computing_structure_refinement 'SHELXL-97 (Sheldrick, 1997)'
_computing_structure_solution 'SHELXS-97 (Sheldrick, 1990)'
_diffrn_ambient_temperature 141(2)
_diffrn_measured_fraction_theta_full 1.00
_diffrn_measured_fraction_theta_max 0.933
_diffrn_measurement_device_type 'Bruker D8 with APEXII CCD'
_diffrn_measurement_method '\w scans'
_diffrn_radiation_monochromator graphite
_diffrn_radiation_source 'fine-focus sealed tube'
_diffrn_radiation_type MoK\a
_diffrn_radiation_wavelength 0.71073
_diffrn_reflns_av_R_equivalents 0.0367
_diffrn_reflns_av_sigmaI/netI 0.0377
_diffrn_reflns_limit_h_max 26
_diffrn_reflns_limit_h_min -26
_diffrn_reflns_limit_k_max 16
_diffrn_reflns_limit_k_min -16
_diffrn_reflns_limit_l_max 40
_diffrn_reflns_limit_l_min -39
_diffrn_reflns_number 79927
_diffrn_reflns_theta_full 25.00
_diffrn_reflns_theta_max 28.98
_diffrn_reflns_theta_min 1.11
_diffrn_standards_decay_% '< 2'
_diffrn_standards_interval_count 0
_diffrn_standards_interval_time 0
_diffrn_standards_number 0
_exptl_absorpt_coefficient_mu 3.337
_exptl_absorpt_correction_T_max 0.72
_exptl_absorpt_correction_T_min 0.39
_exptl_absorpt_correction_type multi-scan
_exptl_absorpt_process_details 'SADABS (Sheldrick, 1996)'
_exptl_crystal_colour red
_exptl_crystal_density_diffrn 1.471
_exptl_crystal_density_method 'not measured'
_exptl_crystal_description irregular
_exptl_crystal_F_000 3248
_exptl_crystal_size_max 0.28
_exptl_crystal_size_mid 0.16
_exptl_crystal_size_min 0.10
_refine_diff_density_max 1.283
_refine_diff_density_min -1.039
_refine_diff_density_rms 0.101
_refine_ls_extinction_method none
_refine_ls_goodness_of_fit_ref 1.046
_refine_ls_hydrogen_treatment noref
_refine_ls_matrix_type full
_refine_ls_number_parameters 803
_refine_ls_number_reflns 17910
_refine_ls_number_restraints 0
_refine_ls_restrained_S_all 1.046
_refine_ls_R_factor_all 0.0505
_refine_ls_R_factor_gt 0.0275
_refine_ls_shift/su_max 0.039
_refine_ls_shift/su_mean 0.000
_refine_ls_structure_factor_coef Fsqd
_refine_ls_weighting_details 'calc w=1/[\s^2^(Fo^2^)+(0.0191P)^2^+9.5164P] where P=(Fo^2^+2Fc^2^)/3'
_refine_ls_weighting_scheme calc
_refine_ls_wR_factor_gt 0.0628
_refine_ls_wR_factor_ref 0.0706
_reflns_number_gt 12220
_reflns_number_total 17910
_reflns_threshold_expression >2sigma(I)
_cod_data_source_file ic0511367sup1.cif
_cod_data_source_block compound9
_cod_original_sg_symbol_H-M 'P 21/n'
_cod_database_code 4331583

loop_
_symmetry_equiv_pos_as_xyz
'x, y, z'
'-x+1/2, y+1/2, -z+1/2'
'-x, -y, -z'
'x-1/2, -y-1/2, z-1/2'

loop_
_atom_site_label
_atom_site_type_symbol
_atom_site_fract_x
_atom_site_fract_y
_atom_site_fract_z
_atom_site_U_iso_or_equiv
_atom_site_adp_type
_atom_site_occupancy
_atom_site_symmetry_multiplicity
_atom_site_calc_flag
_atom_site_refinement_flags
W1 W 0.171999(6) 0.125372(9) 0.637315(4) 0.01411(4) Uani 1 1 d .
W2 W 0.329556(6) 0.368778(9) 0.362369(4) 0.01895(4) Uani 1 1 d .
P1 P 0.15983(4) 0.10655(7) 0.55164(3) 0.01940(16) Uani 1 1 d .
P2 P 0.35305(5) 0.34683(7) 0.44804(3) 0.02545(18) Uani 1 1 d .
Si2 Si 0.08434(4) -0.10725(7) 0.64807(3) 0.01919(17) Uani 1 1 d .
Si1 Si 0.35381(4) 0.11255(7) 0.67093(3) 0.02154(18) Uani 1 1 d .
Si4 Si 0.14744(5) 0.35877(8) 0.33614(4) 0.0286(2) Uani 1 1 d .
Si3 Si 0.41181(5) 0.13391(7) 0.34413(3) 0.0261(2) Uani 1 1 d .
N2 N 0.27282(12) 0.06200(19) 0.64400(8) 0.0178(5) Uani 1 1 d .
O1 O 0.21305(10) 0.26396(16) 0.66576(7) 0.0188(4) Uani 1 1 d .
N1 N 0.08411(13) 0.1622(2) 0.62857(8) 0.0184(5) Uani 1 1 d .
N5 N 0.41690(13) 0.4065(2) 0.36808(9) 0.0231(6) Uani 1 1 d .
O2 O 0.28717(11) 0.50993(17) 0.33736(7) 0.0243(5) Uani 1 1 d .
N7 N 0.22952(13) 0.3059(2) 0.35924(9) 0.0224(6) Uani 1 1 d .
C8 C 0.17157(16) 0.3775(2) 0.59862(10) 0.0193(6) Uani 1 1 d .
N8 N 0.30366(13) 0.3478(2) 0.28458(9) 0.0228(6) Uani 1 1 d .
C38 C 0.5635(2) 0.5378(3) 0.33661(16) 0.0480(11) Uani 1 1 d .
H38 H 0.5725 0.5774 0.3122 0.058 Uiso 1 1 calc R
N4 N 0.19187(12) 0.1018(2) 0.71470(8) 0.0171(5) Uani 1 1 d .
C30 C 0.05709(17) -0.0419(3) 0.69712(11) 0.0259(7) Uani 1 1 d .
H30A H 0.0905 -0.0563 0.7250 0.039 Uiso 1 1 calc R
H30B H 0.0137 -0.0708 0.6994 0.039 Uiso 1 1 calc R
H30C H 0.0532 0.0350 0.6922 0.039 Uiso 1 1 calc R
N3 N 0.15589(12) -0.04368(19) 0.63553(8) 0.0167(5) Uani 1 1 d .
C65 C 0.44003(18) 0.2084(3) 0.29730(13) 0.0340(8) Uani 1 1 d .
H65A H 0.4036 0.2089 0.2702 0.051 Uiso 1 1 calc R
H65B H 0.4792 0.1728 0.2908 0.051 Uiso 1 1 calc R
H65C H 0.4518 0.2816 0.3069 0.051 Uiso 1 1 calc R
C19 C 0.24603(16) 0.0022(3) 0.78167(11) 0.0247(7) Uani 1 1 d .
H19 H 0.2690 -0.0600 0.7944 0.030 Uiso 1 1 calc R
C23 C 0.32431(16) -0.0959(3) 0.61206(11) 0.0240(7) Uani 1 1 d .
H23 H 0.3654 -0.0590 0.6147 0.029 Uiso 1 1 calc R
C21 C 0.19581(17) 0.1743(3) 0.78926(11) 0.0251(7) Uani 1 1 d .
H21 H 0.1846 0.2297 0.8073 0.030 Uiso 1 1 calc R
N6 N 0.34461(13) 0.1993(2) 0.36160(9) 0.0231(6) Uani 1 1 d .
C6 C -0.03090(17) 0.1881(3) 0.58085(12) 0.0265(7) Uani 1 1 d .
H6 H -0.0176 0.1606 0.5554 0.032 Uiso 1 1 calc R
C46 C 0.3390(2) 0.7493(3) 0.46838(13) 0.0387(9) Uani 1 1 d .
H46 H 0.3238 0.7774 0.4930 0.046 Uiso 1 1 calc R
C9 C 0.11330(15) 0.4128(2) 0.61190(11) 0.0204(6) Uani 1 1 d .
H9 H 0.1010 0.3807 0.6369 0.024 Uiso 1 1 calc R
C63 C 0.10033(19) 0.3950(3) 0.38161(15) 0.0439(10) Uani 1 1 d .
H63A H 0.1069 0.3387 0.4043 0.066 Uiso 1 1 calc R
H63B H 0.0525 0.4024 0.3679 0.066 Uiso 1 1 calc R
H63C H 0.1177 0.4622 0.3958 0.066 Uiso 1 1 calc R
C18 C 0.22560(15) 0.0136(2) 0.73468(10) 0.0196(6) Uani 1 1 d .
H18 H 0.2355 -0.0417 0.7161 0.023 Uiso 1 1 calc R
C13 C 0.15022(18) 0.5145(3) 0.53927(12) 0.0296(8) Uani 1 1 d .
H13 H 0.1637 0.5487 0.5152 0.035 Uiso 1 1 calc R
C48 C 0.41581(19) 0.4407(3) 0.48073(12) 0.0367(9) Uani 1 1 d .
H48A H 0.3991 0.5137 0.4754 0.055 Uiso 1 1 calc R
H48B H 0.4580 0.4337 0.4712 0.055 Uiso 1 1 calc R
H48C H 0.4233 0.4242 0.5128 0.055 Uiso 1 1 calc R
C7 C 0.21231(16) 0.2836(2) 0.62116(11) 0.0198(6) Uani 1 1 d .
C29 C 0.00896(16) -0.1057(3) 0.59770(12) 0.0289(7) Uani 1 1 d .
H29A H -0.0030 -0.0320 0.5890 0.043 Uiso 1 1 calc R
H29B H -0.0291 -0.1411 0.6059 0.043 Uiso 1 1 calc R
H29C H 0.0205 -0.1432 0.5724 0.043 Uiso 1 1 calc R
C57 C 0.17967(18) 0.1448(3) 0.39003(12) 0.0291(8) Uani 1 1 d .
H57 H 0.1393 0.1818 0.3896 0.035 Uiso 1 1 calc R
C59 C 0.24664(18) -0.0158(3) 0.40804(12) 0.0300(8) Uani 1 1 d .
H59 H 0.2519 -0.0862 0.4195 0.036 Uiso 1 1 calc R
C52 C 0.25217(18) 0.2456(3) 0.21823(12) 0.0304(8) Uani 1 1 d .
H52 H 0.2292 0.1833 0.2058 0.037 Uiso 1 1 calc R
C24 C 0.31802(17) -0.1998(3) 0.59398(12) 0.0273(7) Uani 1 1 d .
H24 H 0.3547 -0.2328 0.5854 0.033 Uiso 1 1 calc R
C55 C 0.31989(17) 0.4257(3) 0.25719(12) 0.0264(7) Uani 1 1 d .
H55 H 0.3425 0.4876 0.2705 0.032 Uiso 1 1 calc R
C5 C -0.09787(17) 0.2237(3) 0.57684(13) 0.0328(8) Uani 1 1 d .
H5 H -0.1289 0.2203 0.5486 0.039 Uiso 1 1 calc R
C40 C 0.28902(17) 0.5223(3) 0.38282(12) 0.0242(7) Uani 1 1 d .
C41 C 0.32675(18) 0.6169(3) 0.40750(12) 0.0266(7) Uani 1 1 d .
C47 C 0.30528(19) 0.6620(3) 0.44453(12) 0.0333(8) Uani 1 1 d .
H47 H 0.2676 0.6327 0.4533 0.040 Uiso 1 1 calc R
C66 C 0.48753(18) 0.1180(3) 0.39277(14) 0.0412(10) Uani 1 1 d .
H66A H 0.5026 0.1881 0.4050 0.062 Uiso 1 1 calc R
H66B H 0.5237 0.0831 0.3822 0.062 Uiso 1 1 calc R
H66C H 0.4754 0.0745 0.4162 0.062 Uiso 1 1 calc R
C33 C 0.40433(17) 0.1599(3) 0.62855(13) 0.0312(8) Uani 1 1 d .
H33A H 0.4062 0.1027 0.6071 0.047 Uiso 1 1 calc R
H33B H 0.4499 0.1787 0.6447 0.047 Uiso 1 1 calc R
H33C H 0.3825 0.2223 0.6123 0.047 Uiso 1 1 calc R
C20 C 0.23206(17) 0.0838(3) 0.80936(11) 0.0266(7) Uani 1 1 d .
H20 H 0.2466 0.0787 0.8411 0.032 Uiso 1 1 calc R
C35 C 0.53737(17) 0.4163(3) 0.40816(13) 0.0315(8) Uani 1 1 d .
H35 H 0.5293 0.3747 0.4323 0.038 Uiso 1 1 calc R
C25 C 0.25655(17) -0.2539(3) 0.58891(11) 0.0250(7) Uani 1 1 d .
H25 H 0.2516 -0.3231 0.5762 0.030 Uiso 1 1 calc R
C1 C 0.01637(15) 0.1937(2) 0.62305(11) 0.0203(6) Uani 1 1 d .
C14 C 0.19031(17) 0.4317(3) 0.56317(11) 0.0248(7) Uani 1 1 d .
H14 H 0.2307 0.4125 0.5550 0.030 Uiso 1 1 calc R
C56 C 0.23221(17) 0.1979(3) 0.37507(11) 0.0229(7) Uani 1 1 d .
C11 C 0.09031(18) 0.5466(2) 0.55097(12) 0.0276(8) Uani 1 1 d .
C62 C 0.09655(18) 0.2578(3) 0.29482(14) 0.0414(10) Uani 1 1 d .
H62A H 0.1177 0.2478 0.2695 0.062 Uiso 1 1 calc R
H62B H 0.0508 0.2844 0.2838 0.062 Uiso 1 1 calc R
H62C H 0.0952 0.1898 0.3101 0.062 Uiso 1 1 calc R
C99 C 0.27086(16) -0.0445(2) 0.62649(10) 0.0183(6) Uani 1 1 d .
C54 C 0.30399(18) 0.4165(3) 0.21029(12) 0.0317(8) Uani 1 1 d .
H54 H 0.3165 0.4706 0.1922 0.038 Uiso 1 1 calc R
C17 C 0.1194(2) -0.0155(3) 0.52406(12) 0.0391(10) Uani 1 1 d .
H17A H 0.1152 -0.0104 0.4916 0.059 Uiso 1 1 calc R
H17B H 0.0748 -0.0231 0.5302 0.059 Uiso 1 1 calc R
H17C H 0.1468 -0.0775 0.5358 0.059 Uiso 1 1 calc R
C36 C 0.60277(18) 0.4547(3) 0.40936(15) 0.0380(9) Uani 1 1 d .
H36 H 0.6384 0.4386 0.4343 0.046 Uiso 1 1 calc R
C3 C -0.07255(19) 0.2688(3) 0.65620(14) 0.0373(9) Uani 1 1 d .
H3 H -0.0867 0.2951 0.6816 0.045 Uiso 1 1 calc R
C15 C 0.10818(19) 0.2082(3) 0.51572(12) 0.0336(8) Uani 1 1 d .
H15A H 0.1324 0.2759 0.5189 0.050 Uiso 1 1 calc R
H15B H 0.0659 0.2173 0.5249 0.050 Uiso 1 1 calc R
H15C H 0.0989 0.1852 0.4843 0.050 Uiso 1 1 calc R
C26 C 0.20226(16) -0.2058(3) 0.60257(11) 0.0232(7) Uani 1 1 d .
H26 H 0.1612 -0.2433 0.5989 0.028 Uiso 1 1 calc R
C10 C 0.07344(16) 0.4954(2) 0.58820(11) 0.0250(7) Uani 1 1 d .
H10 H 0.0344 0.5171 0.5974 0.030 Uiso 1 1 calc R
C2 C -0.00557(18) 0.2348(3) 0.66081(12) 0.0294(8) Uani 1 1 d .
H2 H 0.0251 0.2394 0.6892 0.035 Uiso 1 1 calc R
C42 C 0.38310(18) 0.6638(3) 0.39504(12) 0.0310(8) Uani 1 1 d .
H42 H 0.3984 0.6355 0.3704 0.037 Uiso 1 1 calc R
C27 C 0.20777(15) -0.1014(2) 0.62191(10) 0.0178(6) Uani 1 1 d .
C37 C 0.6152(2) 0.5158(3) 0.37423(16) 0.0433(10) Uani 1 1 d .
H37 H 0.6589 0.5428 0.3758 0.052 Uiso 1 1 calc R
C49 C 0.2796(2) 0.3638(3) 0.47243(13) 0.0370(9) Uani 1 1 d .
H49A H 0.2927 0.3514 0.5049 0.056 Uiso 1 1 calc R
H49B H 0.2448 0.3129 0.4587 0.056 Uiso 1 1 calc R
H49C H 0.2622 0.4363 0.4667 0.056 Uiso 1 1 calc R
C61 C 0.29342(17) 0.1405(3) 0.37617(11) 0.0232(7) Uani 1 1 d .
C50 C 0.3873(2) 0.2184(3) 0.47318(13) 0.0415(10) Uani 1 1 d .
H50A H 0.4005 0.2255 0.5059 0.062 Uiso 1 1 calc R
H50B H 0.4264 0.1988 0.4617 0.062 Uiso 1 1 calc R
H50C H 0.3529 0.1631 0.4652 0.062 Uiso 1 1 calc R
C22 C 0.17683(16) 0.1801(2) 0.74221(11) 0.0212(7) Uani 1 1 d .
H22 H 0.1526 0.2407 0.7288 0.025 Uiso 1 1 calc R
C58 C 0.18634(18) 0.0388(3) 0.40536(12) 0.0295(8) Uani 1 1 d .
H58 H 0.1500 0.0044 0.4139 0.035 Uiso 1 1 calc R
C16 C 0.23919(18) 0.1111(3) 0.53288(12) 0.0363(9) Uani 1 1 d .
H16A H 0.2663 0.0485 0.5442 0.054 Uiso 1 1 calc R
H16B H 0.2639 0.1756 0.5445 0.054 Uiso 1 1 calc R
H16C H 0.2294 0.1115 0.5000 0.054 Uiso 1 1 calc R
C39 C 0.49814(19) 0.5009(3) 0.33505(14) 0.0391(9) Uani 1 1 d .
H39 H 0.4631 0.5168 0.3097 0.047 Uiso 1 1 calc R
C31 C 0.40347(17) 0.0060(3) 0.70999(13) 0.0341(8) Uani 1 1 d .
H31A H 0.3824 -0.0065 0.7352 0.051 Uiso 1 1 calc R
H31B H 0.4496 0.0304 0.7215 0.051 Uiso 1 1 calc R
H31C H 0.4038 -0.0603 0.6932 0.051 Uiso 1 1 calc R
C28 C 0.10004(18) -0.2531(3) 0.66568(12) 0.0281(8) Uani 1 1 d .
H28A H 0.0931 -0.2980 0.6388 0.042 Uiso 1 1 calc R
H28B H 0.0689 -0.2744 0.6840 0.042 Uiso 1 1 calc R
H28C H 0.1462 -0.2613 0.6832 0.042 Uiso 1 1 calc R
C60 C 0.29979(17) 0.0347(3) 0.39352(12) 0.0267(7) Uani 1 1 d .
H60 H 0.3405 -0.0027 0.3954 0.032 Uiso 1 1 calc R
C43 C 0.4163(2) 0.7514(3) 0.41881(14) 0.0378(9) Uani 1 1 d .
H43 H 0.4534 0.7817 0.4098 0.045 Uiso 1 1 calc R
C44 C 0.3952(2) 0.7958(3) 0.45634(14) 0.0403(10) Uani 1 1 d .
C51 C 0.27012(17) 0.2604(3) 0.26498(12) 0.0259(7) Uani 1 1 d .
H51 H 0.2583 0.2071 0.2837 0.031 Uiso 1 1 calc R
C67 C 0.3886(2) -0.0063(3) 0.32129(14) 0.0398(9) Uani 1 1 d .
H67A H 0.3935 -0.0563 0.3464 0.060 Uiso 1 1 calc R
H67B H 0.4183 -0.0274 0.3019 0.060 Uiso 1 1 calc R
H67C H 0.3421 -0.0068 0.3039 0.060 Uiso 1 1 calc R
C53 C 0.26883(18) 0.3246(3) 0.19023(12) 0.0322(8) Uani 1 1 d .
H53 H 0.2569 0.3169 0.1585 0.039 Uiso 1 1 calc R
C34 C 0.48397(17) 0.4401(3) 0.37087(12) 0.0258(7) Uani 1 1 d .
C32 C 0.35224(16) 0.2307(3) 0.70945(12) 0.0287(8) Uani 1 1 d .
H32A H 0.3352 0.2933 0.6914 0.043 Uiso 1 1 calc R
H32B H 0.3977 0.2449 0.7270 0.043 Uiso 1 1 calc R
H32C H 0.3230 0.2146 0.7298 0.043 Uiso 1 1 calc R
C64 C 0.14603(19) 0.4852(3) 0.30173(14) 0.0393(9) Uani 1 1 d .
H64A H 0.1678 0.5428 0.3213 0.059 Uiso 1 1 calc R
H64B H 0.0995 0.5049 0.2882 0.059 Uiso 1 1 calc R
H64C H 0.1700 0.4730 0.2780 0.059 Uiso 1 1 calc R
C4 C -0.11843(18) 0.2638(3) 0.61415(14) 0.0346(9) Uani 1 1 d .
H4 H -0.1632 0.2875 0.6112 0.041 Uiso 1 1 calc R
C45 C 0.4307(3) 0.8929(3) 0.48177(15) 0.0565(13) Uani 1 1 d .
H45A H 0.4043 0.9570 0.4719 0.085 Uiso 1 1 calc R
H45B H 0.4752 0.9006 0.4755 0.085 Uiso 1 1 calc R
H45C H 0.4353 0.8829 0.5141 0.085 Uiso 1 1 calc R
C12 C 0.0451(2) 0.6330(3) 0.52453(13) 0.0405(10) Uani 1 1 d .
H12A H 0.0068 0.6450 0.5380 0.061 Uiso 1 1 calc R
H12B H 0.0291 0.6102 0.4933 0.061 Uiso 1 1 calc R
H12C H 0.0706 0.6992 0.5254 0.061 Uiso 1 1 calc R
H7A H 0.2530(16) 0.275(2) 0.6138(10) 0.014(8) Uiso 1 1 d .
H40A H 0.2467(16) 0.508(2) 0.3915(11) 0.018(8) Uiso 1 1 d .

loop_
_atom_site_aniso_label
_atom_site_aniso_U_11
_atom_site_aniso_U_22
_atom_site_aniso_U_33
_atom_site_aniso_U_23
_atom_site_aniso_U_13
_atom_site_aniso_U_12
W1 0.01276(6) 0.01379(6) 0.01511(6) -0.00039(4) 0.00187(5) -0.00022(4)
W2 0.01689(7) 0.01916(7) 0.02200(7) 0.00021(5) 0.00698(5) -0.00065(5)
P1 0.0215(4) 0.0188(4) 0.0171(4) -0.0003(3) 0.0029(3) -0.0024(3)
P2 0.0279(5) 0.0263(4) 0.0230(4) 0.0009(4) 0.0077(4) 0.0012(4)
Si2 0.0169(4) 0.0177(4) 0.0230(4) 0.0000(3) 0.0047(3) -0.0028(3)
Si1 0.0136(4) 0.0221(4) 0.0280(5) -0.0026(4) 0.0029(3) -0.0015(3)
Si4 0.0183(5) 0.0283(5) 0.0401(6) 0.0021(4) 0.0086(4) 0.0019(4)
Si3 0.0213(5) 0.0247(5) 0.0340(5) -0.0014(4) 0.0099(4) 0.0029(4)
N2 0.0173(13) 0.0162(12) 0.0199(13) -0.0010(10) 0.0043(11) -0.0003(10)
O1 0.0203(11) 0.0154(10) 0.0189(11) -0.0004(8) 0.0012(9) -0.0021(8)
N1 0.0202(13) 0.0160(12) 0.0185(13) -0.0004(10) 0.0036(11) -0.0024(10)
N5 0.0217(14) 0.0244(14) 0.0257(14) -0.0018(11) 0.0103(11) -0.0027(11)
O2 0.0267(12) 0.0215(11) 0.0243(12) 0.0014(9) 0.0052(10) 0.0009(9)
N7 0.0201(14) 0.0214(13) 0.0271(15) -0.0009(11) 0.0082(12) -0.0019(11)
C8 0.0207(15) 0.0156(14) 0.0204(15) -0.0013(12) 0.0027(12) -0.0020(12)
N8 0.0214(14) 0.0234(13) 0.0243(14) 0.0010(11) 0.0070(12) 0.0033(11)
C38 0.042(2) 0.052(3) 0.058(3) -0.002(2) 0.027(2) -0.018(2)
N4 0.0159(12) 0.0172(12) 0.0177(13) -0.0005(10) 0.0029(10) -0.0012(10)
C30 0.0257(18) 0.0260(17) 0.0286(18) -0.0005(14) 0.0113(15) -0.0058(14)
N3 0.0130(12) 0.0165(12) 0.0191(13) -0.0011(10) 0.0007(10) 0.0002(10)
C65 0.032(2) 0.0330(19) 0.042(2) 0.0000(16) 0.0179(17) 0.0064(16)
C19 0.0252(17) 0.0220(16) 0.0245(17) 0.0051(13) 0.0010(14) -0.0033(13)
C23 0.0180(16) 0.0243(16) 0.0309(18) -0.0007(14) 0.0079(14) -0.0014(13)
C21 0.0299(18) 0.0239(17) 0.0230(17) -0.0031(13) 0.0093(14) -0.0041(14)
N6 0.0206(14) 0.0233(14) 0.0272(15) 0.0002(11) 0.0093(12) 0.0018(11)
C6 0.0240(18) 0.0246(17) 0.0300(19) 0.0010(14) 0.0042(15) 0.0009(13)
C46 0.060(3) 0.0249(18) 0.028(2) -0.0037(15) 0.0025(19) 0.0095(18)
C9 0.0222(16) 0.0160(14) 0.0238(16) -0.0015(12) 0.0071(13) -0.0037(12)
C63 0.029(2) 0.041(2) 0.070(3) -0.001(2) 0.028(2) 0.0068(18)
C18 0.0191(16) 0.0179(14) 0.0199(16) -0.0003(12) 0.0008(13) -0.0014(12)
C13 0.035(2) 0.0267(17) 0.0267(18) 0.0048(14) 0.0077(16) -0.0016(15)
C48 0.036(2) 0.042(2) 0.030(2) -0.0031(16) 0.0032(17) -0.0047(17)
C7 0.0175(16) 0.0169(15) 0.0252(17) -0.0027(12) 0.0056(13) -0.0009(12)
C29 0.0180(16) 0.0320(18) 0.0350(19) -0.0002(15) 0.0025(14) -0.0068(14)
C57 0.0267(18) 0.0303(18) 0.034(2) 0.0016(15) 0.0139(15) -0.0020(14)
C59 0.039(2) 0.0212(16) 0.0297(19) 0.0014(14) 0.0087(16) -0.0052(15)
C52 0.033(2) 0.0272(18) 0.032(2) -0.0049(15) 0.0084(16) 0.0017(15)
C24 0.0283(18) 0.0226(16) 0.034(2) -0.0001(14) 0.0140(16) 0.0041(14)
C55 0.0229(17) 0.0252(17) 0.0320(19) 0.0011(14) 0.0083(15) 0.0018(13)
C5 0.0181(17) 0.0308(18) 0.046(2) 0.0079(16) -0.0004(16) 0.0017(14)
C40 0.0224(17) 0.0226(16) 0.0284(18) 0.0028(14) 0.0077(14) 0.0001(13)
C41 0.0316(18) 0.0192(15) 0.0274(17) 0.0021(14) 0.0038(14) 0.0040(14)
C47 0.039(2) 0.0262(17) 0.035(2) 0.0000(16) 0.0110(17) 0.0052(16)
C66 0.0247(19) 0.047(2) 0.052(3) 0.0041(19) 0.0110(18) 0.0087(17)
C33 0.0229(18) 0.0307(18) 0.043(2) -0.0039(16) 0.0135(16) -0.0073(15)
C20 0.0317(19) 0.0284(17) 0.0194(16) 0.0015(14) 0.0053(14) -0.0050(15)
C35 0.0255(18) 0.0304(18) 0.039(2) -0.0049(16) 0.0081(16) 0.0013(15)
C25 0.0318(19) 0.0185(15) 0.0253(18) -0.0037(13) 0.0081(15) 0.0015(13)
C1 0.0175(16) 0.0168(14) 0.0269(17) 0.0026(12) 0.0058(13) -0.0021(12)
C14 0.0248(17) 0.0227(16) 0.0284(18) 0.0017(13) 0.0096(14) 0.0020(13)
C56 0.0237(17) 0.0214(15) 0.0241(17) -0.0006(13) 0.0065(14) -0.0017(13)
C11 0.0318(19) 0.0172(15) 0.0285(19) 0.0014(13) -0.0040(15) 0.0013(14)
C62 0.0224(19) 0.045(2) 0.054(3) 0.0033(19) 0.0011(18) -0.0007(17)
C99 0.0197(16) 0.0170(14) 0.0177(15) 0.0016(12) 0.0034(12) 0.0007(12)
C54 0.032(2) 0.0351(19) 0.0304(19) 0.0064(15) 0.0121(16) 0.0038(16)
C17 0.063(3) 0.0311(19) 0.0189(18) -0.0035(15) 0.0014(18) -0.0142(18)
C36 0.0223(19) 0.036(2) 0.055(3) -0.0157(19) 0.0074(18) -0.0017(16)
C3 0.030(2) 0.040(2) 0.046(2) 0.0024(18) 0.0188(18) 0.0070(17)
C15 0.038(2) 0.0328(19) 0.0233(18) 0.0022(15) -0.0066(16) 0.0083(16)
C26 0.0219(17) 0.0224(16) 0.0251(17) -0.0026(13) 0.0050(14) -0.0023(13)
C10 0.0200(16) 0.0224(16) 0.0319(19) -0.0059(14) 0.0042(14) 0.0022(13)
C2 0.0259(18) 0.0330(19) 0.0295(19) 0.0027(15) 0.0066(15) 0.0046(15)
C42 0.036(2) 0.0232(17) 0.033(2) 0.0019(15) 0.0075(16) -0.0012(15)
C27 0.0195(15) 0.0172(14) 0.0163(14) 0.0002(12) 0.0033(12) 0.0007(12)
C37 0.027(2) 0.041(2) 0.067(3) -0.020(2) 0.019(2) -0.0123(17)
C49 0.042(2) 0.043(2) 0.031(2) 0.0014(16) 0.0185(18) 0.0012(17)
C61 0.0209(16) 0.0242(17) 0.0247(17) -0.0009(13) 0.0056(14) -0.0028(13)
C50 0.053(3) 0.039(2) 0.030(2) 0.0027(17) 0.0059(19) 0.0112(19)
C22 0.0220(16) 0.0179(15) 0.0243(17) 0.0009(12) 0.0067(13) 0.0006(12)
C58 0.033(2) 0.0270(17) 0.033(2) -0.0012(15) 0.0176(16) -0.0076(15)
C16 0.031(2) 0.058(2) 0.0224(18) 0.0051(17) 0.0113(15) 0.0011(18)
C39 0.027(2) 0.051(2) 0.040(2) 0.0056(18) 0.0093(17) -0.0065(18)
C31 0.0216(18) 0.038(2) 0.039(2) 0.0011(17) -0.0015(16) 0.0048(15)
C28 0.0307(19) 0.0227(16) 0.034(2) 0.0019(14) 0.0129(16) -0.0017(14)
C60 0.0254(18) 0.0225(16) 0.0325(19) 0.0028(14) 0.0070(15) 0.0035(14)
C43 0.038(2) 0.0240(18) 0.047(2) 0.0051(17) -0.0008(18) -0.0054(16)
C44 0.050(3) 0.0209(17) 0.041(2) 0.0019(16) -0.0074(19) 0.0021(17)
C51 0.0252(18) 0.0230(16) 0.0308(19) 0.0004(14) 0.0093(15) 0.0015(14)
C67 0.043(2) 0.0302(19) 0.052(3) -0.0066(18) 0.023(2) 0.0003(17)
C53 0.036(2) 0.035(2) 0.0257(18) -0.0061(15) 0.0072(16) 0.0052(16)
C34 0.0230(17) 0.0226(16) 0.0330(19) -0.0042(14) 0.0090(15) -0.0036(13)
C32 0.0161(16) 0.0334(18) 0.034(2) -0.0064(15) 0.0001(14) -0.0031(14)
C64 0.025(2) 0.038(2) 0.051(3) 0.0095(18) 0.0018(18) 0.0058(16)
C4 0.0169(17) 0.0319(19) 0.055(3) 0.0088(17) 0.0083(17) 0.0067(14)
C45 0.076(3) 0.027(2) 0.052(3) -0.0023(19) -0.015(2) -0.002(2)
C12 0.050(3) 0.026(2) 0.038(2) 0.0025(15) -0.0060(19) 0.0039(17)

loop_
_atom_type_symbol
_atom_type_description
_atom_type_scat_dispersion_real
_atom_type_scat_dispersion_imag
_atom_type_scat_source
C C 0.0033 0.0016 'International Tables Vol C Tables 4.2.6.8 and 6.1.1.4'
H H 0.0000 0.0000 'International Tables Vol C Tables 4.2.6.8 and 6.1.1.4'
N N 0.0061 0.0033 'International Tables Vol C Tables 4.2.6.8 and 6.1.1.4'
O O 0.0106 0.0060 'International Tables Vol C Tables 4.2.6.8 and 6.1.1.4'
Si Si 0.0817 0.0704 'International Tables Vol C Tables 4.2.6.8 and 6.1.1.4'
P P 0.1023 0.0942 'International Tables Vol C Tables 4.2.6.8 and 6.1.1.4'
W W -0.8490 6.8722 'International Tables Vol C Tables 4.2.6.8 and 6.1.1.4'

loop_
_geom_angle_atom_site_label_1
_geom_angle_atom_site_label_2
_geom_angle_atom_site_label_3
_geom_angle
N1 W1 O1 98.18(10)
N1 W1 N3 96.14(10)
O1 W1 N3 154.28(9)
N1 W1 N2 172.79(10)
O1 W1 N2 89.03(9)
N3 W1 N2 77.18(9)
N1 W1 C7 98.28(11)
O1 W1 C7 37.17(10)
N3 W1 C7 158.38(11)
N2 W1 C7 87.43(11)
N1 W1 N4 96.72(10)
O1 W1 N4 73.55(8)
N3 W1 N4 83.66(9)
N2 W1 N4 85.32(9)
C7 W1 N4 110.41(10)
N1 W1 P1 90.78(8)
O1 W1 P1 116.37(6)
N3 W1 P1 84.57(7)
N2 W1 P1 85.94(7)
C7 W1 P1 79.22(8)
N4 W1 P1 166.65(6)
N5 W2 O2 97.68(11)
N5 W2 N6 96.79(11)
O2 W2 N6 154.67(10)
N5 W2 N7 173.24(11)
O2 W2 N7 89.06(9)
N6 W2 N7 77.10(10)
N5 W2 C40 99.70(12)
O2 W2 C40 37.45(10)
N6 W2 C40 156.36(11)
N7 W2 C40 85.33(11)
N5 W2 N8 96.59(11)
O2 W2 N8 74.89(9)
N6 W2 N8 82.88(10)
N7 W2 N8 85.63(10)
C40 W2 N8 111.71(11)
N5 W2 P2 88.93(9)
O2 W2 P2 116.00(7)
N6 W2 P2 84.91(7)
N7 W2 P2 87.64(7)
C40 W2 P2 78.61(9)
N8 W2 P2 167.11(7)
C16 P1 C15 102.64(18)
C16 P1 C17 102.59(19)
C15 P1 C17 99.62(17)
C16 P1 W1 115.23(12)
C15 P1 W1 116.53(12)
C17 P1 W1 117.77(12)
C49 P2 C50 101.51(18)
C49 P2 C48 103.77(18)
C50 P2 C48 100.43(19)
C49 P2 W2 115.00(13)
C50 P2 W2 118.72(13)
C48 P2 W2 115.11(13)
N3 Si2 C30 112.36(13)
N3 Si2 C29 111.90(14)
C30 Si2 C29 107.49(16)
N3 Si2 C28 113.25(14)
C30 Si2 C28 104.61(15)
C29 Si2 C28 106.73(16)
N2 Si1 C32 114.56(13)
N2 Si1 C31 109.89(14)
C32 Si1 C31 103.98(16)
N2 Si1 C33 112.63(14)
C32 Si1 C33 105.31(16)
C31 Si1 C33 110.03(17)
N7 Si4 C64 114.82(15)
N7 Si4 C62 109.40(15)
C64 Si4 C62 104.56(18)
N7 Si4 C63 112.64(16)
C64 Si4 C63 104.86(18)
C62 Si4 C63 110.19(18)
N6 Si3 C66 111.22(16)
N6 Si3 C65 112.74(14)
C66 Si3 C65 107.77(18)
N6 Si3 C67 112.82(15)
C66 Si3 C67 106.17(18)
C65 Si3 C67 105.70(17)
C99 N2 Si1 116.4(2)
C99 N2 W1 111.13(19)
Si1 N2 W1 132.20(13)
C7 O1 W1 79.77(16)
C1 N1 W1 177.9(2)
C34 N5 W2 177.1(3)
C40 O2 W2 79.15(17)
C56 N7 Si4 116.2(2)
C56 N7 W2 111.4(2)
Si4 N7 W2 132.10(14)
C14 C8 C9 117.8(3)
C14 C8 C7 120.5(3)
C9 C8 C7 121.7(3)
C51 N8 C55 118.3(3)
C51 N8 W2 121.0(2)
C55 N8 W2 120.6(2)
C37 C38 C39 119.8(4)
C18 N4 C22 117.8(3)
C18 N4 W1 120.5(2)
C22 N4 W1 121.3(2)
C27 N3 Si2 122.6(2)
C27 N3 W1 112.91(19)
Si2 N3 W1 124.42(13)
C20 C19 C18 119.2(3)
C24 C23 C99 122.2(3)
C22 C21 C20 118.7(3)
C61 N6 Si3 121.7(2)
C61 N6 W2 112.9(2)
Si3 N6 W2 125.45(14)
C5 C6 C1 120.2(3)
C47 C46 C44 121.3(4)
C10 C9 C8 120.6(3)
N4 C18 C19 122.5(3)
C11 C13 C14 120.8(3)
O1 C7 C8 117.8(3)
O1 C7 W1 63.06(14)
C8 C7 W1 126.5(2)
C58 C57 C56 121.7(3)
C58 C59 C60 119.6(3)
C51 C52 C53 119.0(3)
C25 C24 C23 119.2(3)
N8 C55 C54 122.1(3)
C4 C5 C6 120.6(3)
O2 C40 C41 118.5(3)
O2 C40 W2 63.40(15)
C41 C40 W2 129.2(2)
C47 C41 C42 117.8(3)
C47 C41 C40 119.4(3)
C42 C41 C40 122.8(3)
C46 C47 C41 121.1(4)
C19 C20 C21 119.0(3)
C36 C35 C34 119.9(4)
C24 C25 C26 120.5(3)
N1 C1 C6 122.5(3)
N1 C1 C2 119.2(3)
C6 C1 C2 118.3(3)
C8 C14 C13 121.5(3)
C57 C56 N7 125.1(3)
C57 C56 C61 118.4(3)
N7 C56 C61 116.5(3)
C13 C11 C10 117.4(3)
C13 C11 C12 121.6(3)
C10 C11 C12 121.0(3)
C23 C99 N2 125.4(3)
C23 C99 C27 118.4(3)
N2 C99 C27 116.1(3)
C55 C54 C53 118.9(3)
C37 C36 C35 120.6(4)
C4 C3 C2 120.4(4)
C25 C26 C27 121.5(3)
C9 C10 C11 121.7(3)
C3 C2 C1 120.6(3)
C43 C42 C41 120.7(4)
N3 C27 C26 126.4(3)
N3 C27 C99 115.3(3)
C26 C27 C99 118.2(3)
C36 C37 C38 120.2(4)
C60 C61 N6 125.7(3)
C60 C61 C56 118.7(3)
N6 C61 C56 115.5(3)
N4 C22 C21 122.8(3)
C59 C58 C57 120.0(3)
C38 C39 C34 120.9(4)
C59 C60 C61 121.5(3)
C42 C43 C44 121.5(4)
C46 C44 C43 117.5(3)
C46 C44 C45 121.1(4)
C43 C44 C45 121.4(4)
N8 C51 C52 122.9(3)
C52 C53 C54 118.8(3)
C35 C34 C39 118.4(3)
C35 C34 N5 122.8(3)
C39 C34 N5 118.7(3)
C5 C4 C3 119.8(3)

loop_
_geom_bond_atom_site_label_1
_geom_bond_atom_site_label_2
_geom_bond_distance
W1 N1 1.784(3)
W1 O1 2.001(2)
W1 N3 2.108(2)
W1 N2 2.138(2)
W1 C7 2.208(3)
W1 N4 2.281(2)
W1 P1 2.5347(8)
W2 N5 1.786(3)
W2 O2 2.005(2)
W2 N6 2.112(3)
W2 N7 2.137(3)
W2 C40 2.202(3)
W2 N8 2.285(3)
W2 P2 2.5172(9)
P1 C16 1.811(3)
P1 C15 1.815(3)
P1 C17 1.816(3)
P2 C49 1.806(4)
P2 C50 1.819(4)
P2 C48 1.823(4)
Si2 N3 1.754(3)
Si2 C30 1.867(3)
Si2 C29 1.877(3)
Si2 C28 1.880(3)
Si1 N2 1.756(3)
Si1 C32 1.863(3)
Si1 C31 1.886(3)
Si1 C33 1.893(3)
Si4 N7 1.761(3)
Si4 C64 1.866(4)
Si4 C62 1.883(4)
Si4 C63 1.884(4)
Si3 N6 1.754(3)
Si3 C66 1.860(4)
Si3 C65 1.872(4)
Si3 C67 1.877(4)
N2 C99 1.410(4)
O1 C7 1.356(4)
N1 C1 1.389(4)
N5 C34 1.394(4)
O2 C40 1.364(4)
N7 C56 1.411(4)
C8 C14 1.380(4)
C8 C9 1.391(4)
C8 C7 1.487(4)
N8 C51 1.333(4)
N8 C55 1.352(4)
C38 C37 1.373(6)
C38 C39 1.382(5)
N4 C18 1.346(4)
N4 C22 1.349(4)
N3 C27 1.399(4)
C19 C20 1.374(5)
C19 C18 1.381(4)
C23 C24 1.386(4)
C23 C99 1.399(4)
C21 C22 1.376(4)
C21 C20 1.391(5)
N6 C61 1.408(4)
C6 C5 1.395(4)
C6 C1 1.398(4)
C46 C47 1.381(5)
C46 C44 1.387(6)
C9 C10 1.386(4)
C13 C11 1.388(5)
C13 C14 1.392(4)
C57 C58 1.381(5)
C57 C56 1.402(4)
C59 C58 1.373(5)
C59 C60 1.391(5)
C52 C51 1.377(5)
C52 C53 1.377(5)
C24 C25 1.381(5)
C55 C54 1.373(5)
C5 C4 1.371(5)
C40 C41 1.492(5)
C41 C47 1.396(5)
C41 C42 1.397(5)
C35 C36 1.390(5)
C35 C34 1.391(5)
C25 C26 1.385(4)
C1 C2 1.401(4)
C56 C61 1.413(4)
C11 C10 1.391(5)
C11 C12 1.503(5)
C99 C27 1.428(4)
C54 C53 1.396(5)
C36 C37 1.365(6)
C3 C4 1.381(5)
C3 C2 1.387(5)
C26 C27 1.405(4)
C42 C43 1.378(5)
C61 C60 1.399(4)
C39 C34 1.392(5)
C43 C44 1.402(6)
C44 C45 1.507(5)
